data_7030043
loop_
_publ_author_name
'C\'anaves, Mar\'ia M'
'Cabra, Mar\'ia I'
'Bauz\'a, Antonio'
'Ca\~nellas, Pablo'
'S\'anchez, Kika'
'Orvay, Francisca'
'Garc\'ia-Raso, Angel'
'Fiol, Juan J.'
'Terr\'on, Angel'
'Barcel\'o-Oliver, Miquel'
'Ballester, Pablo'
'Mata, Ignasi'
'Molins, Elies'
'Hussain, Firasat'
'Frontera, Antonio'

_publ_section_title
;
 Crystal structures and DFT calculations of new
 chlorido-dimethylsulfoxide-M(III) (M = Ir, Ru, Rh) complexes with the
 N-pyrazolyl pyrimidine donor ligand: kinetic vs. thermodynamic isomers.
;
_journal_issue 17
_journal_name_full 'Dalton transactions (Cambridge, England : 2003)'
_journal_page_first 6353
_journal_page_last 6364
_journal_paper_doi 10.1039/c3dt52700j
_journal_volume 43
_journal_year 2014
_chemical_absolute_configuration ad
_chemical_compound_source 'synthesis as described'
_chemical_formula_moiety 'C9 H12 Cl3 N4 O1 Ru1 S1'
_chemical_formula_sum 'C9 H12 Cl3 N4 O Ru S'
_chemical_formula_weight 431.71
_chemical_name_systematic
;
 ?
;
_space_group_IT_number 33
_symmetry_cell_setting orthorhombic
_symmetry_Int_Tables_number 33
_symmetry_space_group_name_Hall 'P 2c -2n'
_symmetry_space_group_name_H-M 'P n a 21'
_atom_sites_solution_hydrogens geom
_atom_sites_solution_primary direct
_atom_sites_solution_secondary difmap
_audit_conform_dict_location ftp://ftp.iucr.org/pub/cif_core.dic
_audit_conform_dict_name cif_core.dic
_audit_conform_dict_version 2.4
_audit_creation_date 2012-06-13T18:36:53-00:00
_audit_creation_method 'WinGX routine CIF_UPDATE'
_cell_angle_alpha 90
_cell_angle_beta 90
_cell_angle_gamma 90
_cell_formula_units_Z 4
_cell_length_a 18.238
_cell_length_b 7.693
_cell_length_c 10.678
_cell_measurement_reflns_used 25
_cell_measurement_temperature 293(2)
_cell_measurement_theta_max 18.5
_cell_measurement_theta_min 11.3
_cell_measurement_wavelength 0.71073
_cell_volume 1498.176
_computing_cell_refinement 'CAD4 Express (Enraf Nonius, 1994)'
_computing_data_collection 'CAD4 Express (Enraf Nonius, 1994)'
_computing_data_reduction 'XCAD4 (Harms & Wocadlo, 1995)'
_computing_molecular_graphics 'Ortep-3 for Windows (Farrugia, 1997)'
_computing_publication_material 'WinGX publication routines (Farrugia, 1999)'
_computing_structure_refinement 'SHELXL-97 (Sheldrick, 1997)'
_diffrn_ambient_temperature 293(2)
_diffrn_detector 'scintillation LiI'
_diffrn_detector_dtime 1.195
_diffrn_measured_fraction_theta_full 1
_diffrn_measured_fraction_theta_max 1
_diffrn_measurement_device '\k-geometry diffractometer'
_diffrn_measurement_device_type 'Enraf Nonius CAD4'
_diffrn_measurement_method 'non-profiled \w scans'
_diffrn_orient_matrix_type
;
  x-axis points to radiation source
  the matrix is specified in reciprocal space
;
_diffrn_orient_matrix_UB_11 0.063702
_diffrn_orient_matrix_UB_12 0.018195
_diffrn_orient_matrix_UB_13 0.046603
_diffrn_orient_matrix_UB_21 0.113242
_diffrn_orient_matrix_UB_22 -0.011768
_diffrn_orient_matrix_UB_23 -0.025965
_diffrn_orient_matrix_UB_31 0.001901
_diffrn_orient_matrix_UB_32 0.090946
_diffrn_orient_matrix_UB_33 -0.012591
_diffrn_radiation_monochromator graphite
_diffrn_radiation_probe x-ray
_diffrn_radiation_type MoK\a
_diffrn_radiation_wavelength 0.71073
_diffrn_reflns_av_unetI/netI 0.0177
_diffrn_reflns_limit_h_max 0
_diffrn_reflns_limit_h_min -21
_diffrn_reflns_limit_k_max 9
_diffrn_reflns_limit_k_min 0
_diffrn_reflns_limit_l_max 0
_diffrn_reflns_limit_l_min -12
_diffrn_reflns_number 1391
_diffrn_reflns_theta_full 24.97
_diffrn_reflns_theta_max 24.97
_diffrn_reflns_theta_min 2.23
_diffrn_source 'Enraf Nonius FR590'
_diffrn_standards_decay_% 0
_diffrn_standards_interval_time 60
_diffrn_standards_number 1
_exptl_absorpt_coefficient_mu 1.716
_exptl_absorpt_correction_T_max 0.6974
_exptl_absorpt_correction_T_min 0.6411
_exptl_absorpt_correction_type refdelf
_exptl_absorpt_process_details
;
        Walker, N. & Stuart, D (1983) Acta. Cryst. A39, 158-166
;
_exptl_crystal_colour red
_exptl_crystal_density_diffrn 1.914
_exptl_crystal_density_method 'not measured'
_exptl_crystal_description prism
_exptl_crystal_F_000 852
_exptl_crystal_size_max 0.42
_exptl_crystal_size_mid 0.36
_exptl_crystal_size_min 0.21
_refine_diff_density_max 1.807
_refine_diff_density_min -1.684
_refine_diff_density_rms 0.156
_refine_ls_abs_structure_details 'Flack H D (1983), Acta Cryst. A39, 876-881'
_refine_ls_abs_structure_Flack 0.23(10)
_refine_ls_extinction_method none
_refine_ls_goodness_of_fit_ref 1.118
_refine_ls_hydrogen_treatment constr
_refine_ls_matrix_type full
_refine_ls_number_parameters 174
_refine_ls_number_reflns 1391
_refine_ls_number_restraints 1
_refine_ls_restrained_S_all 1.117
_refine_ls_R_factor_all 0.0472
_refine_ls_R_factor_gt 0.0439
_refine_ls_shift/su_max 0
_refine_ls_shift/su_mean 0
_refine_ls_structure_factor_coef Fsqd
_refine_ls_weighting_details 'calc w=1/[\s^2^(Fo^2^)+(0.0905P)^2^+0.2826P] where P=(Fo^2^+2Fc^2^)/3'
_refine_ls_weighting_scheme calc
_refine_ls_wR_factor_gt 0.1124
_refine_ls_wR_factor_ref 0.1158
_reflns_number_gt 1309
_reflns_number_total 1391
_reflns_threshold_expression >2sigma(I)
_cod_data_source_file c3dt52700j2.cif
_cod_data_source_block pm176_pna21
_cod_original_cell_volume 1498.2
_cod_database_code 7030043

loop_
_symmetry_equiv_pos_as_xyz
'x, y, z'
'-x, -y, z+1/2'
'-x+1/2, y+1/2, z+1/2'
'x+1/2, -y+1/2, z'

loop_
_atom_site_label
_atom_site_type_symbol
_atom_site_fract_x
_atom_site_fract_y
_atom_site_fract_z
_atom_site_U_iso_or_equiv
_atom_site_adp_type
_atom_site_occupancy
_atom_site_symmetry_multiplicity
_atom_site_calc_flag
_atom_site_refinement_flags
Ru1 Ru 0.15012(3) -0.00633(7) 0.35908(11) 0.0302(2) Uani 1 1 d .
Cl1 Cl 0.21195(13) -0.2641(3) 0.4015(2) 0.0491(6) Uani 1 1 d .
Cl2 Cl 0.07599(12) 0.2329(3) 0.3159(2) 0.0464(5) Uani 1 1 d .
Cl3 Cl 0.25776(11) 0.1375(3) 0.3054(2) 0.0457(5) Uani 1 1 d .
S1 S 0.16783(12) 0.0784(3) 0.5618(2) 0.0390(5) Uani 1 1 d .
O1S O 0.1140(5) 0.0145(8) 0.6542(8) 0.055(2) Uani 1 1 d .
N2 N 0.1293(4) -0.0815(9) 0.1744(7) 0.0365(16) Uani 1 1 d .
N1 N 0.0709(4) -0.1850(10) 0.1623(6) 0.0391(16) Uani 1 1 d .
N8 N 0.0559(4) -0.1645(8) 0.3755(7) 0.0350(15) Uani 1 1 d .
N6 N -0.0204(4) -0.3494(11) 0.2536(8) 0.0478(19) Uani 1 1 d .
C5 C 0.0562(6) -0.2119(14) 0.0371(9) 0.050(2) Uani 1 1 d .
H5 H 0.0186 -0.2799 0.0045 0.059 Uiso 1 1 calc R
C4 C 0.1062(5) -0.1216(12) -0.0293(8) 0.045(2) Uani 1 1 d .
H4 H 0.1104 -0.1152 -0.116 0.053 Uiso 1 1 calc R
C3 C 0.1505(5) -0.0398(15) 0.0595(12) 0.047(2) Uani 1 1 d .
H3 H 0.1895 0.0337 0.0407 0.056 Uiso 1 1 calc R
C7 C 0.0333(5) -0.2334(11) 0.2677(8) 0.0362(19) Uani 1 1 d .
C11 C -0.0561(5) -0.3900(12) 0.3571(12) 0.056(2) Uani 1 1 d .
H11 H -0.0956 -0.466 0.3517 0.067 Uiso 1 1 calc R
C10 C -0.0372(5) -0.3239(13) 0.4737(10) 0.049(2) Uani 1 1 d .
H10 H -0.0629 -0.3559 0.5453 0.059 Uiso 1 1 calc R
C9 C 0.0205(5) -0.2100(12) 0.4803(9) 0.043(2) Uani 1 1 d .
H9 H 0.035 -0.1647 0.5571 0.051 Uiso 1 1 calc R
C2S C 0.2572(7) 0.0177(13) 0.6149(11) 0.056(3) Uani 1 1 d .
H2s1 H 0.2676 0.0755 0.6926 0.084 Uiso 1 1 calc R
H2s2 H 0.293 0.051 0.5534 0.084 Uiso 1 1 calc R
H2s3 H 0.2591 -0.1058 0.6272 0.084 Uiso 1 1 calc R
C1S C 0.1722(5) 0.3082(12) 0.5728(11) 0.053(2) Uani 1 1 d .
H1s1 H 0.1237 0.3557 0.5662 0.079 Uiso 1 1 calc R
H1s2 H 0.2021 0.3528 0.5062 0.079 Uiso 1 1 calc R
H1s3 H 0.1932 0.3404 0.6519 0.079 Uiso 1 1 calc R

loop_
_atom_site_aniso_label
_atom_site_aniso_U_11
_atom_site_aniso_U_22
_atom_site_aniso_U_33
_atom_site_aniso_U_23
_atom_site_aniso_U_13
_atom_site_aniso_U_12
Ru1 0.0328(4) 0.0399(4) 0.0178(4) 0.0001(2) 0.0006(3) -0.0011(2)
Cl1 0.0651(14) 0.0503(11) 0.0321(10) -0.0049(10) -0.0097(11) 0.0163(10)
Cl2 0.0508(11) 0.0530(11) 0.0354(10) 0.0058(10) 0.0060(10) 0.0115(9)
Cl3 0.0390(10) 0.0630(12) 0.0351(10) 0.0000(11) 0.0039(10) -0.0092(9)
S1 0.0495(11) 0.0463(11) 0.0211(9) -0.0045(9) 0.0012(10) -0.0092(10)
O1S 0.071(6) 0.074(5) 0.020(4) -0.010(3) 0.010(4) -0.026(3)
N2 0.036(4) 0.050(4) 0.023(3) 0.004(3) -0.004(3) -0.007(3)
N1 0.038(4) 0.059(4) 0.020(3) -0.005(3) -0.005(3) 0.001(3)
N8 0.046(4) 0.035(3) 0.024(4) -0.001(3) -0.001(3) -0.004(3)
N6 0.047(4) 0.054(5) 0.043(4) 0.005(4) -0.014(4) -0.010(4)
C5 0.052(5) 0.070(6) 0.027(5) -0.009(4) -0.014(4) 0.015(5)
C4 0.045(5) 0.071(6) 0.018(4) 0.001(4) -0.002(4) 0.011(4)
C3 0.041(6) 0.071(6) 0.028(5) 0.001(6) 0.009(4) 0.011(4)
C7 0.042(5) 0.038(4) 0.029(4) 0.002(3) -0.007(4) 0.006(4)
C11 0.053(5) 0.059(5) 0.054(6) 0.007(6) 0.004(5) -0.021(4)
C10 0.049(5) 0.058(6) 0.040(5) 0.001(4) 0.008(4) -0.010(4)
C9 0.056(5) 0.044(5) 0.029(4) -0.002(4) 0.007(4) -0.005(4)
C2S 0.059(7) 0.074(7) 0.035(6) -0.006(4) -0.022(5) -0.001(5)
C1S 0.051(5) 0.055(5) 0.051(6) -0.017(5) 0.014(5) -0.007(4)

loop_
_atom_type_symbol
_atom_type_description
_atom_type_scat_dispersion_real
_atom_type_scat_dispersion_imag
_atom_type_scat_source
C C 0.0033 0.0016 'International Tables Vol C Tables 4.2.6.8 and 6.1.1.4'
H H 0 0 'International Tables Vol C Tables 4.2.6.8 and 6.1.1.4'
N N 0.0061 0.0033 'International Tables Vol C Tables 4.2.6.8 and 6.1.1.4'
O O 0.0106 0.006 'International Tables Vol C Tables 4.2.6.8 and 6.1.1.4'
S S 0.1246 0.1234 'International Tables Vol C Tables 4.2.6.8 and 6.1.1.4'
Cl Cl 0.1484 0.1585 'International Tables Vol C Tables 4.2.6.8 and 6.1.1.4'
Ru Ru -1.2594 0.8363 'International Tables Vol C Tables 4.2.6.8 and 6.1.1.4'

loop_
_geom_angle_atom_site_label_1
_geom_angle_atom_site_label_2
_geom_angle_atom_site_label_3
_geom_angle
N2 Ru1 N8 76.7(3)
N2 Ru1 S1 177.6(2)
N8 Ru1 S1 101.6(2)
N2 Ru1 Cl3 93.0(2)
N8 Ru1 Cl3 168.9(2)
S1 Ru1 Cl3 88.75(9)
N2 Ru1 Cl1 92.1(2)
N8 Ru1 Cl1 83.52(19)
S1 Ru1 Cl1 89.43(9)
Cl3 Ru1 Cl1 92.54(9)
N2 Ru1 Cl2 85.8(2)
N8 Ru1 Cl2 89.97(19)
S1 Ru1 Cl2 92.55(9)
Cl3 Ru1 Cl2 93.74(8)
Cl1 Ru1 Cl2 173.45(9)
O1S S1 C1S 108.5(4)
O1S S1 C2S 108.0(5)
C1S S1 C2S 101.4(5)
O1S S1 Ru1 116.4(3)
C1S S1 Ru1 110.7(4)
C2S S1 Ru1 110.8(4)
C3 N2 N1 106.7(7)
C3 N2 Ru1 138.9(7)
N1 N2 Ru1 113.7(5)
N2 N1 C7 118.8(7)
N2 N1 C5 109.8(8)
C7 N1 C5 131.2(8)
C7 N8 C9 117.9(7)
C7 N8 Ru1 114.2(6)
C9 N8 Ru1 127.7(6)
C11 N6 C7 115.2(9)
C4 C5 N1 107.5(9)
C5 C4 C3 105.5(8)
N2 C3 C4 110.5(9)
N6 C7 N8 126.3(8)
N6 C7 N1 117.2(8)
N8 C7 N1 116.5(7)
N6 C11 C10 122.7(8)
C9 C10 C11 118.1(9)
N8 C9 C10 119.6(9)

loop_
_geom_bond_atom_site_label_1
_geom_bond_atom_site_label_2
_geom_bond_distance
Ru1 N2 2.090(7)
Ru1 N8 2.112(7)
Ru1 S1 2.284(3)
Ru1 Cl3 2.325(2)
Ru1 Cl1 2.326(2)
Ru1 Cl2 2.330(2)
S1 O1S 1.476(8)
S1 C1S 1.774(9)
S1 C2S 1.788(12)
N2 C3 1.326(14)
N2 N1 1.336(10)
N1 C7 1.370(12)
N1 C5 1.379(11)
N8 C7 1.332(11)
N8 C9 1.339(12)
N6 C11 1.321(14)
N6 C7 1.332(12)
C5 C4 1.349(15)
C4 C3 1.395(15)
C11 C10 1.388(16)
C10 C9 1.372(13)

loop_
_geom_torsion_atom_site_label_1
_geom_torsion_atom_site_label_2
_geom_torsion_atom_site_label_3
_geom_torsion_atom_site_label_4
_geom_torsion
N2 Ru1 S1 O1S 44(5)
N8 Ru1 S1 O1S -1.2(4)
Cl3 Ru1 S1 O1S -177.0(4)
Cl1 Ru1 S1 O1S -84.5(4)
Cl2 Ru1 S1 O1S 89.3(4)
N2 Ru1 S1 C1S -80(5)
N8 Ru1 S1 C1S -125.7(4)
Cl3 Ru1 S1 C1S 58.5(4)
Cl1 Ru1 S1 C1S 151.1(4)
Cl2 Ru1 S1 C1S -35.2(4)
N2 Ru1 S1 C2S 168(5)
N8 Ru1 S1 C2S 122.6(4)
Cl3 Ru1 S1 C2S -53.2(4)
Cl1 Ru1 S1 C2S 39.4(4)
Cl2 Ru1 S1 C2S -146.9(4)
N8 Ru1 N2 C3 167.8(10)
S1 Ru1 N2 C3 122(4)
Cl3 Ru1 N2 C3 -16.6(10)
Cl1 Ru1 N2 C3 -109.3(10)
Cl2 Ru1 N2 C3 76.9(10)
N8 Ru1 N2 N1 -0.2(6)
S1 Ru1 N2 N1 -46(5)
Cl3 Ru1 N2 N1 175.3(6)
Cl1 Ru1 N2 N1 82.6(6)
Cl2 Ru1 N2 N1 -91.2(6)
C3 N2 N1 C7 -173.5(8)
Ru1 N2 N1 C7 -1.7(9)
C3 N2 N1 C5 1.3(11)
Ru1 N2 N1 C5 173.2(6)
N2 Ru1 N8 C7 2.0(6)
S1 Ru1 N8 C7 -179.7(5)
Cl3 Ru1 N8 C7 -21.9(14)
Cl1 Ru1 N8 C7 -91.6(6)
Cl2 Ru1 N8 C7 87.7(6)
N2 Ru1 N8 C9 177.6(8)
S1 Ru1 N8 C9 -4.2(8)
Cl3 Ru1 N8 C9 153.7(8)
Cl1 Ru1 N8 C9 83.9(7)
Cl2 Ru1 N8 C9 -96.7(7)
N2 N1 C5 C4 -0.6(11)
C7 N1 C5 C4 173.4(9)
N1 C5 C4 C3 -0.4(11)
N1 N2 C3 C4 -1.6(11)
Ru1 N2 C3 C4 -170.2(7)
C5 C4 C3 N2 1.3(11)
C11 N6 C7 N8 4.1(13)
C11 N6 C7 N1 -178.8(8)
C9 N8 C7 N6 -2.4(13)
Ru1 N8 C7 N6 173.6(7)
C9 N8 C7 N1 -179.6(8)
Ru1 N8 C7 N1 -3.6(9)
N2 N1 C7 N6 -173.9(8)
C5 N1 C7 N6 12.6(14)
N2 N1 C7 N8 3.6(11)
C5 N1 C7 N8 -170.0(9)
C7 N6 C11 C10 -3.1(14)
N6 C11 C10 C9 0.9(16)
C7 N8 C9 C10 -0.2(13)
Ru1 N8 C9 C10 -175.6(7)
C11 C10 C9 N8 0.9(15)
